data_4332096
loop_
_publ_author_name
'Jiang, Long'
'Feng, Xiao-Long'
'Lu, Tong-Bu'
'Gao, Song'

_publ_section_title
;
 Synthesis, Structures, and Magnetic Properties of a Series of
 Cyano-Bridged Fe&#x2212;Mn Bimetallic Complexes
;
_journal_issue 13
_journal_name_full 'Inorganic Chemistry'
_journal_page_first 5018
_journal_page_last 5026
_journal_paper_doi 10.1021/ic052168x
_journal_volume 45
_journal_year 2006
_chemical_formula_sum 'C63 H86 Cl4 Fe2 Mn2 N18 O27'
_chemical_formula_weight 1890.88
_chemical_name_systematic
; 
 ? 
;
_space_group_IT_number 14
_symmetry_cell_setting monoclinic
_symmetry_space_group_name_Hall '-P 2yn'
_symmetry_space_group_name_H-M 'P 1 21/n 1'
_atom_sites_solution_hydrogens geom
_atom_sites_solution_primary direct
_atom_sites_solution_secondary difmap
_audit_creation_method SHELXL-97
_cell_angle_alpha 90.00
_cell_angle_beta 102.329(5)
_cell_angle_gamma 90.00
_cell_formula_units_Z 2
_cell_length_a 14.035(4)
_cell_length_b 16.305(5)
_cell_length_c 19.747(6)
_cell_measurement_reflns_used 5109
_cell_measurement_temperature 293(2)
_cell_measurement_theta_max 24.01
_cell_measurement_theta_min 2.36
_cell_volume 4415(2)
_computing_cell_refinement 'Bruker SMART'
_computing_data_collection 'Bruker SMART'
_computing_data_reduction 'Bruker SAINT'
_computing_molecular_graphics 'Bruker SHELXTL'
_computing_publication_material 'Bruker SHELXTL'
_computing_structure_refinement 'SHELXL-97 (Sheldrick, 1997)'
_computing_structure_solution 'SHELXS-97 (Sheldrick, 1990)'
_diffrn_ambient_temperature 293(2)
_diffrn_measured_fraction_theta_full 0.991
_diffrn_measured_fraction_theta_max 0.991
_diffrn_measurement_device_type 'CCD area detector'
_diffrn_measurement_method 'phi and omega scans'
_diffrn_radiation_monochromator graphite
_diffrn_radiation_source 'fine-focus sealed tube'
_diffrn_radiation_type MoK\a
_diffrn_radiation_wavelength 0.71073
_diffrn_reflns_av_R_equivalents 0.0851
_diffrn_reflns_av_sigmaI/netI 0.0923
_diffrn_reflns_limit_h_max 16
_diffrn_reflns_limit_h_min -15
_diffrn_reflns_limit_k_max 19
_diffrn_reflns_limit_k_min -19
_diffrn_reflns_limit_l_max 20
_diffrn_reflns_limit_l_min -23
_diffrn_reflns_number 23995
_diffrn_reflns_theta_full 25.00
_diffrn_reflns_theta_max 25.00
_diffrn_reflns_theta_min 1.63
_exptl_absorpt_coefficient_mu 0.804
_exptl_absorpt_correction_T_max 0.7887
_exptl_absorpt_correction_T_min 0.7087
_exptl_absorpt_correction_type multi-scan
_exptl_absorpt_process_details 'SADABS (Sheldrick, 1996)'
_exptl_crystal_colour red
_exptl_crystal_density_diffrn 1.422
_exptl_crystal_density_method 'not measured'
_exptl_crystal_description block
_exptl_crystal_F_000 1952
_exptl_crystal_size_max 0.46
_exptl_crystal_size_mid 0.38
_exptl_crystal_size_min 0.31
_refine_diff_density_max 1.006
_refine_diff_density_min -0.686
_refine_diff_density_rms 0.127
_refine_ls_extinction_method none
_refine_ls_goodness_of_fit_ref 1.038
_refine_ls_hydrogen_treatment mixed
_refine_ls_matrix_type full
_refine_ls_number_parameters 759
_refine_ls_number_reflns 7721
_refine_ls_number_restraints 493
_refine_ls_restrained_S_all 1.062
_refine_ls_R_factor_all 0.1438
_refine_ls_R_factor_gt 0.0797
_refine_ls_shift/su_max 0.001
_refine_ls_shift/su_mean 0.000
_refine_ls_structure_factor_coef Fsqd
_refine_ls_weighting_details 'calc w=1/[\s^2^(Fo^2^)+(0.1438P)^2^+4.9642P] where P=(Fo^2^+2Fc^2^)/3'
_refine_ls_weighting_scheme calc
_refine_ls_wR_factor_gt 0.1994
_refine_ls_wR_factor_ref 0.2591
_reflns_number_gt 4318
_reflns_number_total 7721
_reflns_threshold_expression >2sigma(I)
_cod_data_source_file ic052168xsup1.cif
_cod_data_source_block 0508222m
_cod_depositor_comments
;
The following automatic conversions were performed:

'_symmetry_cell_setting' value 'Monoclinic' changed to 'monoclinic'
according to /home/saulius/struct/CIF-dictionaries/cif_core.dic
dictionary named 'cif_core.dic' version 2.4.2 from 2011-04-26.

Automatic conversion script
Id: cif_fix_values 1891 2012-01-12 08:04:46Z andrius 
;
_cod_original_sg_symbol_H-M P2(1)/n
_cod_database_code 4332096

loop_
_symmetry_equiv_pos_as_xyz
'x, y, z'
'-x+1/2, y+1/2, -z+1/2'
'-x, -y, -z'
'x-1/2, -y-1/2, z-1/2'

loop_
_atom_site_label
_atom_site_type_symbol
_atom_site_fract_x
_atom_site_fract_y
_atom_site_fract_z
_atom_site_U_iso_or_equiv
_atom_site_adp_type
_atom_site_occupancy
_atom_site_symmetry_multiplicity
_atom_site_calc_flag
_atom_site_refinement_flags
_atom_site_disorder_assembly
_atom_site_disorder_group
Fe1 Fe 0.66102(7) 0.47682(5) 0.18821(4) 0.0356(3) Uani 1 1 d . C .
Mn1 Mn 0.42596(7) 0.67786(6) 0.04190(5) 0.0386(3) Uani 1 1 d . . .
C1 C 0.8028(5) 0.3497(4) 0.2608(3) 0.0498(18) Uani 1 1 d . C .
H1 H 0.8452 0.3692 0.2342 0.060 Uiso 1 1 calc R . .
C2 C 0.8340(6) 0.2857(5) 0.3070(4) 0.064(2) Uani 1 1 d . . .
H2 H 0.8958 0.2630 0.3113 0.077 Uiso 1 1 calc R . .
C3 C 0.7701(7) 0.2569(5) 0.3462(4) 0.066(2) Uani 1 1 d . . .
H3 H 0.7886 0.2145 0.3778 0.079 Uiso 1 1 calc R . .
C4 C 0.6801(6) 0.2913(5) 0.3378(4) 0.061(2) Uani 1 1 d . . .
H4 H 0.6367 0.2721 0.3637 0.074 Uiso 1 1 calc R . .
C5 C 0.6524(5) 0.3549(4) 0.2910(3) 0.0466(17) Uani 1 1 d . C .
C6 C 0.5578(5) 0.3957(4) 0.2770(4) 0.0487(18) Uani 1 1 d . C .
C7 C 0.4842(7) 0.3755(6) 0.3119(5) 0.082(3) Uani 1 1 d . . .
H7 H 0.4939 0.3343 0.3452 0.098 Uiso 1 1 calc R . .
C8 C 0.3961(8) 0.4181(7) 0.2960(6) 0.091(3) Uani 1 1 d . . .
H8 H 0.3449 0.4038 0.3168 0.110 Uiso 1 1 calc R . .
C9 C 0.3864(7) 0.4815(6) 0.2493(5) 0.074(3) Uani 1 1 d . . .
H9 H 0.3298 0.5129 0.2396 0.089 Uiso 1 1 calc R . .
C10 C 0.4636(6) 0.4979(5) 0.2165(4) 0.0551(19) Uani 1 1 d . C .
H10 H 0.4558 0.5399 0.1838 0.066 Uiso 1 1 calc R . .
C11 C 0.6731(6) 0.5922(4) 0.3091(3) 0.0518(18) Uani 1 1 d . C .
H11 H 0.6115 0.5736 0.3121 0.062 Uiso 1 1 calc R . .
C12 C 0.7196(7) 0.6515(5) 0.3553(4) 0.066(2) Uani 1 1 d . . .
H12 H 0.6880 0.6736 0.3880 0.079 Uiso 1 1 calc R . .
C13 C 0.8097(8) 0.6768(5) 0.3529(4) 0.070(2) Uani 1 1 d . . .
H13 H 0.8414 0.7147 0.3852 0.084 Uiso 1 1 calc R . .
C14 C 0.8557(6) 0.6470(5) 0.3026(4) 0.067(2) Uani 1 1 d . . .
H14 H 0.9176 0.6652 0.2999 0.080 Uiso 1 1 calc R . .
C15 C 0.8065(6) 0.5889(4) 0.2561(4) 0.0501(18) Uani 1 1 d . C .
C16 C 0.8465(6) 0.5535(5) 0.1977(4) 0.0558(19) Uani 1 1 d . C .
C17 C 0.9333(7) 0.5763(6) 0.1843(6) 0.086(3) Uani 1 1 d . . .
H17 H 0.9699 0.6182 0.2093 0.103 Uiso 1 1 calc R . .
C18 C 0.9663(8) 0.5347(8) 0.1313(7) 0.107(4) Uani 1 1 d . . .
H18 H 1.0272 0.5464 0.1221 0.128 Uiso 1 1 calc R . .
C19 C 0.9081(7) 0.4774(7) 0.0939(5) 0.084(3) Uani 1 1 d . . .
H19 H 0.9282 0.4500 0.0580 0.101 Uiso 1 1 calc R . .
C20 C 0.8193(6) 0.4597(5) 0.1088(4) 0.058(2) Uani 1 1 d . C .
H20 H 0.7801 0.4207 0.0820 0.069 Uiso 1 1 calc R . .
C21 C 0.5990(5) 0.5598(4) 0.1272(3) 0.0338(14) Uani 1 1 d . . .
C22 C 0.6141(5) 0.4028(4) 0.1142(3) 0.0376(15) Uani 1 1 d . . .
N1 N 0.7144(4) 0.3845(3) 0.2528(3) 0.0387(13) Uani 1 1 d . . .
N2 N 0.5469(4) 0.4572(3) 0.2294(3) 0.0426(13) Uani 1 1 d . . .
N3 N 0.7172(4) 0.5610(3) 0.2593(3) 0.0427(13) Uani 1 1 d . . .
N4 N 0.7864(4) 0.4963(3) 0.1603(3) 0.0455(14) Uani 1 1 d . . .
N5 N 0.5567(4) 0.6079(3) 0.0891(3) 0.0448(14) Uani 1 1 d . C .
N6 N 0.4145(4) 0.6372(3) -0.0652(3) 0.0467(14) Uani 1 1 d . . .
Cl1 Cl 0.0358(6) 0.7275(5) 0.0212(5) 0.080(4) Uani 0.385(11) 1 d PDU A 1
O1 O 0.1073(10) 0.6644(8) 0.0399(10) 0.110(6) Uani 0.385(11) 1 d PDU A 1
O2 O -0.0018(15) 0.7268(12) -0.0523(6) 0.143(6) Uani 0.385(11) 1 d PDU A 1
O3 O -0.0442(11) 0.7128(11) 0.0555(10) 0.124(6) Uani 0.385(11) 1 d PDU A 1
O4 O 0.0763(13) 0.8067(7) 0.0427(10) 0.121(6) Uani 0.385(11) 1 d PDU A 1
Cl1' Cl 0.0306(8) 0.7263(6) 0.0203(5) 0.168(5) Uani 0.615(11) 1 d PDU A 2
O1' O 0.0948(12) 0.7233(12) 0.0873(6) 0.210(7) Uani 0.615(11) 1 d PDU A 2
O2' O 0.0844(12) 0.7486(11) -0.0315(7) 0.190(7) Uani 0.615(11) 1 d PDU A 2
O3' O -0.0112(14) 0.6465(9) 0.0029(10) 0.223(8) Uani 0.615(11) 1 d PDU A 2
O4' O -0.0454(12) 0.7846(11) 0.0211(11) 0.231(8) Uani 0.615(11) 1 d PDU A 2
Cl2 Cl 0.6343(7) -0.0079(8) 0.8024(5) 0.129(4) Uani 0.397(10) 1 d PDU B 1
O5 O 0.6547(14) -0.0170(13) 0.7354(7) 0.137(6) Uani 0.397(10) 1 d PDU B 1
O6 O 0.5778(15) -0.0768(11) 0.8181(11) 0.163(7) Uani 0.397(10) 1 d PDU B 1
O7 O 0.7239(12) -0.0063(15) 0.8544(9) 0.156(7) Uani 0.397(10) 1 d PDU B 1
O8 O 0.5795(17) 0.0661(11) 0.8057(13) 0.173(8) Uani 0.397(10) 1 d PDU B 1
Cl2' Cl 0.6290(4) 0.0403(4) 0.8244(4) 0.113(2) Uani 0.603(10) 1 d PDU B 2
O5' O 0.6516(12) 0.0792(10) 0.7638(6) 0.176(6) Uani 0.603(10) 1 d PDU B 2
O6' O 0.5260(6) 0.0412(10) 0.8193(9) 0.164(5) Uani 0.603(10) 1 d PDU B 2
O7' O 0.6607(13) -0.0445(6) 0.8240(10) 0.159(6) Uani 0.603(10) 1 d PDU B 2
O8' O 0.6802(9) 0.0810(8) 0.8853(5) 0.151(5) Uani 0.603(10) 1 d PDU B 2
O10 O 0.522(2) 0.7797(11) 0.0238(12) 0.047(5) Uani 0.52(5) 1 d PDU C 1
N7 N 0.612(2) 0.8946(12) 0.0345(10) 0.056(6) Uani 0.52(5) 1 d PDU C 1
C23 C 0.5386(19) 0.8504(10) 0.0468(12) 0.039(6) Uani 0.52(5) 1 d PDU C 1
H23A H 0.4981 0.8729 0.0735 0.047 Uiso 0.52(5) 1 calc PR C 1
C24 C 0.673(2) 0.8629(19) -0.0106(12) 0.095(9) Uani 0.52(5) 1 d PDU C 1
H24A H 0.6465 0.8121 -0.0309 0.142 Uiso 0.52(5) 1 calc PR C 1
H24B H 0.7379 0.8537 0.0161 0.142 Uiso 0.52(5) 1 calc PR C 1
H24C H 0.6753 0.9019 -0.0466 0.142 Uiso 0.52(5) 1 calc PR C 1
C25 C 0.626(3) 0.9788(13) 0.058(3) 0.119(12) Uani 0.52(5) 1 d PDU C 1
H25A H 0.5782 0.9928 0.0843 0.179 Uiso 0.52(5) 1 calc PR C 1
H25B H 0.6190 1.0146 0.0185 0.179 Uiso 0.52(5) 1 calc PR C 1
H25C H 0.6901 0.9849 0.0865 0.179 Uiso 0.52(5) 1 calc PR C 1
O10' O 0.490(2) 0.7888(14) 0.0204(13) 0.050(5) Uani 0.48(5) 1 d PDU C 2
N7' N 0.577(2) 0.9056(12) 0.0383(10) 0.049(6) Uani 0.48(5) 1 d PDU C 2
C23' C 0.511(2) 0.8537(15) 0.0528(16) 0.061(8) Uani 0.48(5) 1 d PDU C 2
H23B H 0.4801 0.8665 0.0886 0.074 Uiso 0.48(5) 1 calc PR C 2
C24' C 0.632(3) 0.887(2) -0.0143(13) 0.096(10) Uani 0.48(5) 1 d PDU C 2
H24D H 0.6091 0.8366 -0.0372 0.144 Uiso 0.48(5) 1 calc PR C 2
H24E H 0.7002 0.8812 0.0075 0.144 Uiso 0.48(5) 1 calc PR C 2
H24F H 0.6248 0.9305 -0.0476 0.144 Uiso 0.48(5) 1 calc PR C 2
C25' C 0.611(2) 0.9760(11) 0.0817(14) 0.068(7) Uani 0.48(5) 1 d PDU C 2
H25D H 0.5702 0.9837 0.1145 0.102 Uiso 0.48(5) 1 calc PR C 2
H25E H 0.6082 1.0240 0.0532 0.102 Uiso 0.48(5) 1 calc PR C 2
H25F H 0.6769 0.9667 0.1059 0.102 Uiso 0.48(5) 1 calc PR C 2
O11 O 0.4290(13) 0.7188(11) 0.1506(8) 0.051(3) Uani 0.71(5) 1 d PDU C 1
N8 N 0.3575(13) 0.7275(10) 0.2441(6) 0.067(5) Uani 0.71(5) 1 d PDU C 1
C26 C 0.3583(16) 0.7108(12) 0.1788(7) 0.064(5) Uani 0.71(5) 1 d PDU C 1
H26A H 0.3006 0.6911 0.1513 0.076 Uiso 0.71(5) 1 calc PR C 1
C27 C 0.4497(17) 0.7427(14) 0.2919(8) 0.111(7) Uani 0.71(5) 1 d PDU C 1
H27A H 0.5020 0.7379 0.2678 0.167 Uiso 0.71(5) 1 calc PR C 1
H27B H 0.4586 0.7033 0.3289 0.167 Uiso 0.71(5) 1 calc PR C 1
H27C H 0.4494 0.7969 0.3108 0.167 Uiso 0.71(5) 1 calc PR C 1
C28 C 0.2680(18) 0.7307(16) 0.2712(12) 0.110(7) Uani 0.71(5) 1 d PDU C 1
H28A H 0.2123 0.7261 0.2335 0.165 Uiso 0.71(5) 1 calc PR C 1
H28B H 0.2653 0.7818 0.2948 0.165 Uiso 0.71(5) 1 calc PR C 1
H28C H 0.2679 0.6862 0.3030 0.165 Uiso 0.71(5) 1 calc PR C 1
O11' O 0.407(3) 0.704(3) 0.152(3) 0.063(12) Uani 0.29(5) 1 d PDU C 2
N8' N 0.321(4) 0.712(3) 0.236(2) 0.085(14) Uani 0.29(5) 1 d PDU C 2
C26' C 0.331(3) 0.723(3) 0.1713(18) 0.054(12) Uani 0.29(5) 1 d PDU C 2
H26B H 0.2795 0.7467 0.1394 0.064 Uiso 0.29(5) 1 calc PR C 2
C27' C 0.399(7) 0.748(5) 0.288(4) 0.19(3) Uani 0.29(5) 1 d PDU C 2
H27D H 0.4565 0.7534 0.2690 0.283 Uiso 0.29(5) 1 calc PR C 2
H27E H 0.4133 0.7132 0.3281 0.283 Uiso 0.29(5) 1 calc PR C 2
H27F H 0.3793 0.8010 0.3007 0.283 Uiso 0.29(5) 1 calc PR C 2
C28' C 0.225(4) 0.703(4) 0.253(3) 0.12(2) Uani 0.29(5) 1 d PDU C 2
H28D H 0.1817 0.6752 0.2161 0.186 Uiso 0.29(5) 1 calc PR C 2
H28E H 0.1997 0.7558 0.2603 0.186 Uiso 0.29(5) 1 calc PR C 2
H28F H 0.2317 0.6709 0.2950 0.186 Uiso 0.29(5) 1 calc PR C 2
O12 O 0.334(2) 0.5706(14) 0.0605(16) 0.052(5) Uani 0.66(7) 1 d PDU C 1
N9 N 0.2758(16) 0.4445(9) 0.0549(11) 0.043(4) Uani 0.66(7) 1 d PDU C 1
C29 C 0.3466(17) 0.4963(14) 0.0490(15) 0.052(6) Uani 0.66(7) 1 d PDU C 1
H29A H 0.4034 0.4779 0.0367 0.063 Uiso 0.66(7) 1 calc PR C 1
C30 C 0.291(3) 0.3596(10) 0.0363(16) 0.084(7) Uani 0.66(7) 1 d PDU C 1
H30A H 0.3508 0.3554 0.0204 0.125 Uiso 0.66(7) 1 calc PR C 1
H30B H 0.2376 0.3424 0.0001 0.125 Uiso 0.66(7) 1 calc PR C 1
H30C H 0.2942 0.3251 0.0761 0.125 Uiso 0.66(7) 1 calc PR C 1
C31 C 0.1963(17) 0.464(2) 0.0888(17) 0.079(8) Uani 0.66(7) 1 d PDU C 1
H31A H 0.1979 0.5217 0.0995 0.118 Uiso 0.66(7) 1 calc PR C 1
H31B H 0.2033 0.4330 0.1308 0.118 Uiso 0.66(7) 1 calc PR C 1
H31C H 0.1352 0.4510 0.0584 0.118 Uiso 0.66(7) 1 calc PR C 1
O12' O 0.323(4) 0.584(2) 0.056(3) 0.041(9) Uani 0.34(7) 1 d PDU C 2
N9' N 0.303(3) 0.4393(14) 0.069(2) 0.050(9) Uani 0.34(7) 1 d PDU C 2
C29' C 0.333(3) 0.509(2) 0.046(3) 0.033(9) Uani 0.34(7) 1 d PDU C 2
H29B H 0.3720 0.4994 0.0135 0.040 Uiso 0.34(7) 1 calc PR C 2
C30' C 0.326(3) 0.3534(14) 0.060(2) 0.055(10) Uani 0.34(7) 1 d PDU C 2
H30D H 0.3848 0.3501 0.0423 0.083 Uiso 0.34(7) 1 calc PR C 2
H30E H 0.2736 0.3279 0.0277 0.083 Uiso 0.34(7) 1 calc PR C 2
H30F H 0.3359 0.3256 0.1037 0.083 Uiso 0.34(7) 1 calc PR C 2
C31' C 0.203(3) 0.452(4) 0.078(3) 0.073(14) Uani 0.34(7) 1 d PDU C 2
H31D H 0.1917 0.5101 0.0819 0.110 Uiso 0.34(7) 1 calc PR C 2
H31E H 0.1948 0.4254 0.1197 0.110 Uiso 0.34(7) 1 calc PR C 2
H31F H 0.1577 0.4304 0.0391 0.110 Uiso 0.34(7) 1 calc PR C 2
O9 O 0.2903(5) 0.7527(5) 0.0158(4) 0.109(3) Uani 1 1 d D C .
H9A H 0.2580 0.7204 -0.0149 0.164 Uiso 1 1 d RD . .
H9B H 0.3044 0.7975 -0.0049 0.164 Uiso 1 1 d RD . .
C32 C 0.0000 1.0000 1.0000 0.214(13) Uani 1 2 d SDU . .
H32A H -0.0541 1.0222 0.9669 0.321 Uiso 0.50 1 d PR . .
H32B H 0.0181 1.0373 1.0382 0.321 Uiso 0.50 1 d PR . .
H32C H -0.0183 0.9483 1.0166 0.321 Uiso 0.50 1 d PR . .
O14 O 0.0846(15) 0.9856(14) 0.9642(13) 0.223(12) Uani 0.50 1 d PDU . .
H14A H 0.1239 0.9892 0.9435 0.334 Uiso 0.50 1 d PR . .
O13 O 0.7264(9) 0.1006(8) 0.9745(6) 0.217(6) Uani 1 1 d D . .
H13A H 0.7890 0.1031 0.9885 0.325 Uiso 1 1 d RD . .
H13B H 0.7043 0.0709 1.0039 0.325 Uiso 1 1 d RD . .

loop_
_atom_site_aniso_label
_atom_site_aniso_U_11
_atom_site_aniso_U_22
_atom_site_aniso_U_33
_atom_site_aniso_U_23
_atom_site_aniso_U_13
_atom_site_aniso_U_12
Fe1 0.0460(6) 0.0395(5) 0.0204(5) -0.0015(4) 0.0050(4) 0.0036(4)
Mn1 0.0528(7) 0.0376(5) 0.0255(5) 0.0005(4) 0.0086(4) 0.0019(4)
C1 0.060(5) 0.054(4) 0.035(4) -0.002(3) 0.008(3) 0.008(4)
C2 0.070(6) 0.063(5) 0.050(5) -0.008(4) -0.008(4) 0.025(4)
C3 0.095(7) 0.054(5) 0.042(4) 0.012(4) -0.001(4) 0.018(5)
C4 0.080(6) 0.062(5) 0.047(5) 0.015(4) 0.023(4) 0.007(4)
C5 0.058(5) 0.049(4) 0.031(3) 0.000(3) 0.004(3) 0.003(3)
C6 0.060(5) 0.047(4) 0.037(4) 0.009(3) 0.008(3) 0.001(3)
C7 0.082(7) 0.088(6) 0.083(7) 0.033(5) 0.034(5) 0.013(5)
C8 0.084(7) 0.109(8) 0.094(8) 0.032(6) 0.046(6) 0.005(6)
C9 0.063(6) 0.103(7) 0.062(6) 0.017(5) 0.026(4) 0.013(5)
C10 0.054(5) 0.073(5) 0.038(4) 0.008(3) 0.009(3) 0.015(4)
C11 0.060(5) 0.061(4) 0.034(4) -0.008(3) 0.012(3) -0.003(4)
C12 0.106(7) 0.053(4) 0.038(4) -0.014(3) 0.013(4) 0.002(5)
C13 0.107(8) 0.055(5) 0.044(5) -0.017(4) 0.007(5) -0.015(5)
C14 0.069(6) 0.064(5) 0.060(5) -0.003(4) -0.002(4) -0.018(4)
C15 0.061(5) 0.042(4) 0.043(4) -0.004(3) 0.001(3) -0.003(3)
C16 0.055(5) 0.052(4) 0.060(5) 0.001(4) 0.013(4) -0.001(4)
C17 0.062(6) 0.094(7) 0.105(8) -0.023(6) 0.030(5) -0.023(5)
C18 0.074(7) 0.143(10) 0.115(10) -0.012(8) 0.047(7) -0.022(7)
C19 0.068(6) 0.124(8) 0.071(6) -0.019(6) 0.039(5) 0.001(6)
C20 0.062(5) 0.073(5) 0.039(4) -0.009(4) 0.012(4) 0.008(4)
C21 0.045(4) 0.036(3) 0.023(3) -0.004(3) 0.011(3) 0.001(3)
C22 0.049(4) 0.039(3) 0.023(3) 0.002(3) 0.005(3) 0.003(3)
N1 0.050(3) 0.038(3) 0.025(3) -0.005(2) 0.001(2) 0.004(3)
N2 0.049(4) 0.052(3) 0.026(3) 0.000(2) 0.006(2) 0.002(3)
N3 0.055(4) 0.042(3) 0.029(3) -0.003(2) 0.005(2) 0.003(3)
N4 0.045(3) 0.057(3) 0.033(3) -0.001(3) 0.007(2) 0.005(3)
N5 0.057(4) 0.047(3) 0.030(3) -0.001(3) 0.008(3) 0.003(3)
N6 0.063(4) 0.048(3) 0.027(3) 0.002(2) 0.004(3) 0.000(3)
Cl1 0.073(6) 0.066(5) 0.102(7) -0.002(5) 0.021(4) -0.010(4)
O1 0.108(8) 0.104(7) 0.121(8) -0.009(6) 0.034(6) 0.015(6)
O2 0.155(9) 0.147(9) 0.122(7) -0.005(6) 0.019(5) -0.001(6)
O3 0.115(7) 0.128(9) 0.138(8) -0.006(6) 0.046(6) -0.002(6)
O4 0.127(8) 0.106(7) 0.134(9) -0.014(6) 0.033(6) -0.011(6)
Cl1' 0.214(10) 0.181(9) 0.139(7) -0.084(6) 0.106(7) -0.044(7)
O1' 0.260(16) 0.230(16) 0.152(10) -0.061(12) 0.066(10) -0.027(12)
O2' 0.178(13) 0.262(16) 0.154(11) -0.049(12) 0.087(9) -0.088(11)
O3' 0.261(17) 0.219(12) 0.219(16) -0.081(13) 0.119(13) -0.105(11)
O4' 0.254(16) 0.265(15) 0.204(16) -0.031(15) 0.115(12) 0.022(12)
Cl2 0.132(7) 0.173(9) 0.095(6) -0.049(6) 0.052(5) -0.047(6)
O5 0.137(10) 0.167(11) 0.115(7) -0.013(7) 0.046(7) -0.021(8)
O6 0.152(10) 0.190(9) 0.150(10) 0.016(8) 0.040(8) -0.038(8)
O7 0.154(9) 0.181(11) 0.131(9) -0.012(8) 0.030(7) -0.040(7)
O8 0.177(11) 0.182(9) 0.172(11) -0.022(8) 0.061(8) -0.014(8)
Cl2' 0.105(4) 0.090(4) 0.152(5) 0.003(3) 0.046(4) 0.016(3)
O5' 0.177(9) 0.183(9) 0.178(8) 0.037(7) 0.062(7) -0.001(8)
O6' 0.128(6) 0.192(9) 0.181(10) -0.034(8) 0.055(7) -0.021(6)
O7' 0.176(10) 0.129(7) 0.171(10) -0.003(6) 0.035(8) 0.007(7)
O8' 0.136(8) 0.147(8) 0.168(8) -0.023(7) 0.025(7) 0.011(7)
O10 0.050(9) 0.036(7) 0.053(7) -0.001(5) 0.006(7) -0.013(6)
N7 0.060(10) 0.050(8) 0.058(8) 0.002(6) 0.009(7) -0.009(7)
C23 0.046(10) 0.037(8) 0.034(7) -0.001(6) 0.009(7) 0.006(7)
C24 0.091(12) 0.096(12) 0.098(11) 0.008(8) 0.023(8) -0.006(9)
C25 0.128(14) 0.110(14) 0.121(15) -0.006(9) 0.030(10) -0.017(9)
O10' 0.050(10) 0.045(7) 0.053(7) 0.003(5) 0.009(7) -0.004(7)
N7' 0.050(10) 0.045(8) 0.051(8) 0.003(6) 0.009(7) -0.011(7)
C23' 0.063(11) 0.067(11) 0.058(11) 0.000(8) 0.021(8) 0.002(8)
C24' 0.103(13) 0.091(12) 0.099(12) 0.009(9) 0.033(9) -0.012(9)
C25' 0.088(11) 0.047(9) 0.064(10) -0.002(7) 0.007(8) -0.026(7)
O11 0.058(6) 0.065(7) 0.038(5) -0.014(4) 0.028(4) -0.010(5)
N8 0.083(9) 0.084(7) 0.047(6) -0.011(5) 0.039(5) -0.003(7)
C26 0.069(9) 0.067(8) 0.056(8) -0.002(6) 0.016(6) 0.016(7)
C27 0.117(11) 0.142(11) 0.079(9) -0.006(7) 0.032(7) 0.009(8)
C28 0.113(11) 0.131(11) 0.103(10) -0.002(8) 0.062(8) 0.005(8)
O11' 0.063(14) 0.070(14) 0.057(13) -0.004(9) 0.018(9) -0.012(9)
N8' 0.089(16) 0.092(16) 0.080(16) -0.008(9) 0.030(10) -0.005(10)
C26' 0.061(15) 0.057(15) 0.045(14) -0.007(9) 0.015(9) 0.010(9)
C27' 0.19(4) 0.19(3) 0.19(4) -0.001(11) 0.037(12) 0.001(11)
C28' 0.12(2) 0.13(2) 0.12(2) -0.005(10) 0.034(11) -0.001(10)
O12 0.058(9) 0.047(8) 0.051(7) 0.007(6) 0.011(6) 0.004(6)
N9 0.037(8) 0.054(6) 0.040(7) -0.004(5) 0.015(6) -0.009(5)
C29 0.055(10) 0.058(9) 0.042(8) -0.002(7) 0.006(7) 0.005(7)
C30 0.095(11) 0.074(9) 0.085(10) 0.002(7) 0.027(8) -0.016(7)
C31 0.080(10) 0.087(12) 0.082(11) -0.004(8) 0.044(8) -0.008(7)
O12' 0.043(12) 0.041(11) 0.042(12) 0.002(8) 0.016(8) -0.004(8)
N9' 0.050(13) 0.048(11) 0.051(12) 0.004(8) 0.007(9) 0.001(8)
C29' 0.037(12) 0.040(12) 0.027(11) 0.007(8) 0.015(8) -0.006(9)
C30' 0.055(13) 0.046(12) 0.065(13) -0.005(8) 0.011(9) 0.001(8)
C31' 0.076(17) 0.072(16) 0.075(16) -0.007(10) 0.022(10) -0.005(9)
O9 0.105(5) 0.150(7) 0.083(5) 0.062(5) 0.044(4) 0.070(5)
C32 0.39(4) 0.118(13) 0.135(19) 0.019(13) 0.051(18) 0.148(18)
O14 0.36(4) 0.143(14) 0.16(2) 0.034(14) 0.042(18) 0.120(18)
O13 0.232(14) 0.186(11) 0.222(16) 0.000(10) 0.028(11) -0.007(10)

loop_
_atom_type_symbol
_atom_type_description
_atom_type_scat_dispersion_real
_atom_type_scat_dispersion_imag
_atom_type_scat_source
C C 0.0033 0.0016 'International Tables Vol C Tables 4.2.6.8 and 6.1.1.4'
H H 0.0000 0.0000 'International Tables Vol C Tables 4.2.6.8 and 6.1.1.4'
N N 0.0061 0.0033 'International Tables Vol C Tables 4.2.6.8 and 6.1.1.4'
O O 0.0106 0.0060 'International Tables Vol C Tables 4.2.6.8 and 6.1.1.4'
Cl Cl 0.1484 0.1585 'International Tables Vol C Tables 4.2.6.8 and 6.1.1.4'
Mn Mn 0.3368 0.7283 'International Tables Vol C Tables 4.2.6.8 and 6.1.1.4'
Fe Fe 0.3463 0.8444 'International Tables Vol C Tables 4.2.6.8 and 6.1.1.4'

loop_
_geom_angle_atom_site_label_1
_geom_angle_atom_site_label_2
_geom_angle_atom_site_label_3
_geom_angle
_geom_angle_site_symmetry_1
_geom_angle_site_symmetry_3
C21 Fe1 C22 85.9(2) . .
C21 Fe1 N2 94.3(2) . .
C22 Fe1 N2 92.0(3) . .
C21 Fe1 N4 91.4(2) . .
C22 Fe1 N4 94.0(3) . .
N2 Fe1 N4 172.0(2) . .
C21 Fe1 N3 90.8(2) . .
C22 Fe1 N3 174.1(3) . .
N2 Fe1 N3 93.2(2) . .
N4 Fe1 N3 81.1(2) . .
C21 Fe1 N1 174.6(3) . .
C22 Fe1 N1 91.9(2) . .
N2 Fe1 N1 80.9(2) . .
N4 Fe1 N1 93.7(2) . .
N3 Fe1 N1 91.8(2) . .
O10' Mn1 O12' 163.9(16) . .
O10' Mn1 N6 90.7(7) . .
O12' Mn1 N6 89.7(14) . .
O10' Mn1 N5 100.4(9) . .
O12' Mn1 N5 95.6(14) . .
N6 Mn1 N5 97.8(2) . .
O10' Mn1 O10 12.1(8) . .
O12' Mn1 O10 175.9(16) . .
N6 Mn1 O10 89.6(6) . .
N5 Mn1 O10 88.6(8) . .
O10' Mn1 O9 82.0(9) . .
O12' Mn1 O9 81.9(14) . .
N6 Mn1 O9 93.4(2) . .
N5 Mn1 O9 168.5(2) . .
O10 Mn1 O9 94.1(8) . .
O10' Mn1 O11 90.9(9) . .
O12' Mn1 O11 88.1(15) . .
N6 Mn1 O11 176.9(5) . .
N5 Mn1 O11 84.5(4) . .
O10 Mn1 O11 92.5(8) . .
O9 Mn1 O11 84.2(4) . .
O10' Mn1 O12 170.5(11) . .
O12' Mn1 O12 6.6(18) . .
N6 Mn1 O12 89.8(8) . .
N5 Mn1 O12 89.0(7) . .
O10 Mn1 O12 177.3(10) . .
O9 Mn1 O12 88.5(8) . .
O11 Mn1 O12 88.3(9) . .
O10' Mn1 O11' 99.8(15) . .
O12' Mn1 O11' 78.3(19) . .
N6 Mn1 O11' 167.4(13) . .
N5 Mn1 O11' 87.1(11) . .
O10 Mn1 O11' 102.1(14) . .
O9 Mn1 O11' 81.3(11) . .
O11 Mn1 O11' 9.9(14) . .
O12 Mn1 O11' 78.7(15) . .
N1 C1 C2 123.1(7) . .
N1 C1 H1 118.4 . .
C2 C1 H1 118.4 . .
C3 C2 C1 118.0(7) . .
C3 C2 H2 121.0 . .
C1 C2 H2 121.0 . .
C4 C3 C2 119.1(7) . .
C4 C3 H3 120.5 . .
C2 C3 H3 120.5 . .
C3 C4 C5 120.7(8) . .
C3 C4 H4 119.6 . .
C5 C4 H4 119.6 . .
N1 C5 C4 121.0(7) . .
N1 C5 C6 113.4(6) . .
C4 C5 C6 125.6(7) . .
N2 C6 C7 121.9(7) . .
N2 C6 C5 115.6(6) . .
C7 C6 C5 122.5(7) . .
C8 C7 C6 119.0(8) . .
C8 C7 H7 120.5 . .
C6 C7 H7 120.5 . .
C9 C8 C7 118.9(9) . .
C9 C8 H8 120.6 . .
C7 C8 H8 120.6 . .
C8 C9 C10 118.6(8) . .
C8 C9 H9 120.7 . .
C10 C9 H9 120.7 . .
N2 C10 C9 123.7(7) . .
N2 C10 H10 118.2 . .
C9 C10 H10 118.2 . .
N3 C11 C12 120.6(7) . .
N3 C11 H11 119.7 . .
C12 C11 H11 119.7 . .
C13 C12 C11 120.3(8) . .
C13 C12 H12 119.8 . .
C11 C12 H12 119.8 . .
C12 C13 C14 120.3(7) . .
C12 C13 H13 119.8 . .
C14 C13 H13 119.8 . .
C13 C14 C15 118.0(8) . .
C13 C14 H14 121.0 . .
C15 C14 H14 121.0 . .
N3 C15 C14 122.2(7) . .
N3 C15 C16 114.2(6) . .
C14 C15 C16 123.6(8) . .
C17 C16 N4 124.1(8) . .
C17 C16 C15 123.0(8) . .
N4 C16 C15 112.9(7) . .
C16 C17 C18 117.8(9) . .
C16 C17 H17 121.1 . .
C18 C17 H17 121.1 . .
C19 C18 C17 118.9(10) . .
C19 C18 H18 120.6 . .
C17 C18 H18 120.6 . .
C18 C19 C20 119.9(9) . .
C18 C19 H19 120.0 . .
C20 C19 H19 120.0 . .
N4 C20 C19 123.1(8) . .
N4 C20 H20 118.5 . .
C19 C20 H20 118.5 . .
N5 C21 Fe1 176.4(6) . .
N6 C22 Fe1 174.4(5) 3_665 .
C1 N1 C5 118.1(6) . .
C1 N1 Fe1 126.9(5) . .
C5 N1 Fe1 115.1(4) . .
C10 N2 C6 117.9(6) . .
C10 N2 Fe1 127.1(5) . .
C6 N2 Fe1 115.0(5) . .
C15 N3 C11 118.5(6) . .
C15 N3 Fe1 115.4(4) . .
C11 N3 Fe1 126.0(5) . .
C20 N4 C16 116.1(7) . .
C20 N4 Fe1 127.6(5) . .
C16 N4 Fe1 116.3(5) . .
C21 N5 Mn1 153.4(5) . .
C22 N6 Mn1 155.9(5) 3_665 .
O1 Cl1 O2 109.9(8) . .
O1 Cl1 O4 111.0(8) . .
O2 Cl1 O4 110.1(8) . .
O1 Cl1 O3 109.4(8) . .
O2 Cl1 O3 108.5(8) . .
O4 Cl1 O3 107.9(8) . .
O4' Cl1' O1' 109.7(7) . .
O4' Cl1' O3' 109.6(8) . .
O1' Cl1' O3' 109.5(8) . .
O4' Cl1' O2' 110.2(8) . .
O1' Cl1' O2' 110.1(8) . .
O3' Cl1' O2' 107.8(7) . .
O5 Cl2 O8 110.2(8) . .
O5 Cl2 O7 110.2(8) . .
O8 Cl2 O7 110.3(8) . .
O5 Cl2 O6 110.3(8) . .
O8 Cl2 O6 108.6(8) . .
O7 Cl2 O6 107.2(8) . .
O8' Cl2' O6' 112.0(7) . .
O8' Cl2' O5' 109.5(7) . .
O6' Cl2' O5' 109.6(7) . .
O8' Cl2' O7' 110.3(7) . .
O6' Cl2' O7' 108.4(7) . .
O5' Cl2' O7' 106.9(7) . .
C23 O10 Mn1 135.2(17) . .
C23 N7 C25 121(2) . .
C23 N7 C24 120.1(18) . .
C25 N7 C24 118(2) . .
O10 C23 N7 122(2) . .
O10 C23 H23A 118.9 . .
N7 C23 H23A 118.9 . .
N7 C24 H24A 109.5 . .
N7 C24 H24B 109.5 . .
H24A C24 H24B 109.5 . .
N7 C24 H24C 109.5 . .
H24A C24 H24C 109.5 . .
H24B C24 H24C 109.5 . .
N7 C25 H25A 109.5 . .
N7 C25 H25B 109.5 . .
H25A C25 H25B 109.5 . .
N7 C25 H25C 109.5 . .
H25A C25 H25C 109.5 . .
H25B C25 H25C 109.5 . .
C23' O10' Mn1 134(2) . .
C23' N7' C25' 122.4(17) . .
C23' N7' C24' 121.5(18) . .
C25' N7' C24' 115.1(10) . .
O10' C23' N7' 123(2) . .
O10' C23' H23B 118.7 . .
N7' C23' H23B 118.7 . .
N7' C24' H24D 109.5 . .
N7' C24' H24E 109.5 . .
H24D C24' H24E 109.5 . .
N7' C24' H24F 109.5 . .
H24D C24' H24F 109.5 . .
H24E C24' H24F 109.5 . .
N7' C25' H25D 109.5 . .
N7' C25' H25E 109.5 . .
H25D C25' H25E 109.5 . .
N7' C25' H25F 109.5 . .
H25D C25' H25F 109.5 . .
H25E C25' H25F 109.5 . .
C26 O11 Mn1 122.9(12) . .
C26 N8 C27 118.6(13) . .
C26 N8 C28 123.4(14) . .
C27 N8 C28 118.1(13) . .
O11 C26 N8 126.1(15) . .
O11 C26 H26A 117.0 . .
N8 C26 H26A 117.0 . .
N8 C27 H27A 109.5 . .
N8 C27 H27B 109.5 . .
H27A C27 H27B 109.5 . .
N8 C27 H27C 109.5 . .
H27A C27 H27C 109.5 . .
H27B C27 H27C 109.5 . .
N8 C28 H28A 109.5 . .
N8 C28 H28B 109.5 . .
H28A C28 H28B 109.5 . .
N8 C28 H28C 109.5 . .
H28A C28 H28C 109.5 . .
H28B C28 H28C 109.5 . .
C26' O11' Mn1 128(4) . .
C26' N8' C28' 122(4) . .
C26' N8' C27' 113(5) . .
C28' N8' C27' 118(5) . .
O11' C26' N8' 122(4) . .
O11' C26' H26B 119.0 . .
N8' C26' H26B 119.0 . .
N8' C27' H27D 109.5 . .
N8' C27' H27E 109.5 . .
H27D C27' H27E 109.5 . .
N8' C27' H27F 109.5 . .
H27D C27' H27F 109.5 . .
H27E C27' H27F 109.5 . .
N8' C28' H28D 109.5 . .
N8' C28' H28E 109.5 . .
H28D C28' H28E 109.5 . .
N8' C28' H28F 109.5 . .
H28D C28' H28F 109.5 . .
H28E C28' H28F 109.5 . .
C29 O12 Mn1 128(2) . .
C29 N9 C31 124.2(19) . .
C29 N9 C30 115.5(16) . .
C31 N9 C30 119.5(18) . .
O12 C29 N9 118(2) . .
O12 C29 H29A 121.2 . .
N9 C29 H29A 121.2 . .
N9 C30 H30A 109.5 . .
N9 C30 H30B 109.5 . .
H30A C30 H30B 109.5 . .
N9 C30 H30C 109.5 . .
H30A C30 H30C 109.5 . .
H30B C30 H30C 109.5 . .
N9 C31 H31A 109.5 . .
N9 C31 H31B 109.5 . .
H31A C31 H31B 109.5 . .
N9 C31 H31C 109.5 . .
H31A C31 H31C 109.5 . .
H31B C31 H31C 109.5 . .
C29' O12' Mn1 125(4) . .
C29' N9' C30' 132(4) . .
C29' N9' C31' 108(4) . .
C30' N9' C31' 114(3) . .
O12' C29' N9' 136(4) . .
O12' C29' H29B 112.0 . .
N9' C29' H29B 112.0 . .
N9' C30' H30D 109.5 . .
N9' C30' H30E 109.5 . .
H30D C30' H30E 109.5 . .
N9' C30' H30F 109.5 . .
H30D C30' H30F 109.5 . .
H30E C30' H30F 109.5 . .
N9' C31' H31D 109.5 . .
N9' C31' H31E 109.5 . .
H31D C31' H31E 109.5 . .
N9' C31' H31F 109.5 . .
H31D C31' H31F 109.5 . .
H31E C31' H31F 109.5 . .
Mn1 O9 H9A 97.2 . .
Mn1 O9 H9B 107.2 . .
H9A O9 H9B 108.4 . .
O14 C32 O14 180.000(10) . 3_577
O14 C32 H32A 108.9 . .
O14 C32 H32A 71.1 3_577 .
O14 C32 H32B 111.2 . .
O14 C32 H32B 68.8 3_577 .
H32A C32 H32B 109.5 . .
O14 C32 H32C 108.4 . .
O14 C32 H32C 71.6 3_577 .
H32A C32 H32C 109.5 . .
H32B C32 H32C 109.5 . .
C32 O14 H14A 165.9 . .
H13A O13 H13B 107.3 . .

loop_
_geom_bond_atom_site_label_1
_geom_bond_atom_site_label_2
_geom_bond_distance
_geom_bond_site_symmetry_2
Fe1 C21 1.895(6) .
Fe1 C22 1.902(6) .
Fe1 N2 1.970(6) .
Fe1 N4 1.978(6) .
Fe1 N3 2.001(5) .
Fe1 N1 2.011(5) .
Mn1 O10' 2.10(2) .
Mn1 O12' 2.16(5) .
Mn1 N6 2.189(6) .
Mn1 N5 2.193(6) .
Mn1 O10 2.22(2) .
Mn1 O9 2.227(6) .
Mn1 O11 2.239(15) .
Mn1 O12 2.25(3) .
Mn1 O11' 2.29(5) .
C1 N1 1.343(9) .
C1 C2 1.394(10) .
C1 H1 0.9300 .
C2 C3 1.386(12) .
C2 H2 0.9300 .
C3 C4 1.360(11) .
C3 H3 0.9300 .
C4 C5 1.387(10) .
C4 H4 0.9300 .
C5 N1 1.356(9) .
C5 C6 1.458(10) .
C6 N2 1.361(8) .
C6 C7 1.398(11) .
C7 C8 1.394(13) .
C7 H7 0.9300 .
C8 C9 1.373(13) .
C8 H8 0.9300 .
C9 C10 1.403(12) .
C9 H9 0.9300 .
C10 N2 1.321(9) .
C10 H10 0.9300 .
C11 N3 1.366(9) .
C11 C12 1.393(10) .
C11 H11 0.9300 .
C12 C13 1.340(12) .
C12 H12 0.9300 .
C13 C14 1.383(13) .
C13 H13 0.9300 .
C14 C15 1.396(10) .
C14 H14 0.9300 .
C15 N3 1.347(9) .
C15 C16 1.501(11) .
C16 C17 1.353(12) .
C16 N4 1.364(9) .
C17 C18 1.407(15) .
C17 H17 0.9300 .
C18 C19 1.353(14) .
C18 H18 0.9300 .
C19 C20 1.371(12) .
C19 H19 0.9300 .
C20 N4 1.344(9) .
C20 H20 0.9300 .
C21 N5 1.159(8) .
C22 N6 1.165(8) 3_665
N6 C22 1.165(8) 3_665
Cl1 O1 1.430(9) .
Cl1 O2 1.436(9) .
Cl1 O4 1.438(9) .
Cl1 O3 1.449(9) .
Cl1' O4' 1.431(9) .
Cl1' O1' 1.433(9) .
Cl1' O3' 1.439(9) .
Cl1' O2' 1.441(8) .
Cl2 O5 1.422(9) .
Cl2 O8 1.439(9) .
Cl2 O7 1.444(9) .
Cl2 O6 1.447(9) .
Cl2' O8' 1.426(8) .
Cl2' O6' 1.427(8) .
Cl2' O5' 1.447(8) .
Cl2' O7' 1.453(8) .
O10 C23 1.242(9) .
N7 C23 1.319(10) .
N7 C25 1.449(10) .
N7 C24 1.459(10) .
C23 H23A 0.9300 .
C24 H24A 0.9600 .
C24 H24B 0.9600 .
C24 H24C 0.9600 .
C25 H25A 0.9600 .
C25 H25B 0.9600 .
C25 H25C 0.9600 .
O10' C23' 1.241(10) .
N7' C23' 1.324(10) .
N7' C25' 1.451(10) .
N7' C24' 1.461(10) .
C23' H23B 0.9300 .
C24' H24D 0.9600 .
C24' H24E 0.9600 .
C24' H24F 0.9600 .
C25' H25D 0.9600 .
C25' H25E 0.9600 .
C25' H25F 0.9600 .
O11 C26 1.244(10) .
N8 C26 1.322(9) .
N8 C27 1.451(10) .
N8 C28 1.467(10) .
C26 H26A 0.9300 .
C27 H27A 0.9600 .
C27 H27B 0.9600 .
C27 H27C 0.9600 .
C28 H28A 0.9600 .
C28 H28B 0.9600 .
C28 H28C 0.9600 .
O11' C26' 1.250(11) .
N8' C26' 1.327(11) .
N8' C28' 1.460(11) .
N8' C27' 1.462(11) .
C26' H26B 0.9300 .
C27' H27D 0.9600 .
C27' H27E 0.9600 .
C27' H27F 0.9600 .
C28' H28D 0.9600 .
C28' H28E 0.9600 .
C28' H28F 0.9600 .
O12 C29 1.251(10) .
N9 C29 1.328(10) .
N9 C31 1.455(10) .
N9 C30 1.459(9) .
C29 H29A 0.9300 .
C30 H30A 0.9600 .
C30 H30B 0.9600 .
C30 H30C 0.9600 .
C31 H31A 0.9600 .
C31 H31B 0.9600 .
C31 H31C 0.9600 .
O12' C29' 1.251(10) .
N9' C29' 1.332(10) .
N9' C30' 1.459(10) .
N9' C31' 1.460(11) .
C29' H29B 0.9300 .
C30' H30D 0.9600 .
C30' H30E 0.9600 .
C30' H30F 0.9600 .
C31' H31D 0.9600 .
C31' H31E 0.9600 .
C31' H31F 0.9600 .
O9 H9A 0.8566 .
O9 H9B 0.8806 .
C32 O14 1.525(10) .
C32 O14 1.525(10) 3_577
C32 H32A 0.9600 .
C32 H32B 0.9600 .
C32 H32C 0.9600 .
O14 H14A 0.7543 .
O13 H13A 0.8637 .
O13 H13B 0.8623 .
